data_7011954
loop_
_publ_author_name
'Baldamus, Jens'
'Berghof, Christiane'
'Cole, Marcus L.'
'Evans, David J.'
'Hey-Hawkins, Evamarie'
'Junk, Peter C.'

_publ_section_title
;
 N,N???-Di(tolyl)formamidinate complexes of potassium: studies of
 ancillary donor imposed molecular and supramolecular structure
;
_journal_issue 22
_journal_name_full 'Journal of the Chemical Society, Dalton Transactions'
_journal_page_first 4185
_journal_paper_doi 10.1039/b206165a
_journal_year 2002
_chemical_formula_sum 'C23 H31 K N2 O2'
_chemical_formula_weight 406.60
_chemical_name_common '[{K2(FTolM)2(THF)3}n].nTHF'
_space_group_IT_number 2
_symmetry_cell_setting triclinic
_symmetry_space_group_name_Hall '-P 1'
_symmetry_space_group_name_H-M 'P -1'
_atom_sites_solution_hydrogens geom
_atom_sites_solution_primary direct
_atom_sites_solution_secondary difmap
_audit_creation_method SHELXL-97
_cell_angle_alpha 66.345(5)
_cell_angle_beta 73.400(5)
_cell_angle_gamma 63.731(5)
_cell_formula_units_Z 4
_cell_length_a 13.325(5)
_cell_length_b 13.843(5)
_cell_length_c 14.742(5)
_cell_measurement_temperature 123(2)
_cell_volume 2214.1(14)
_computing_cell_refinement DENZO-SMN
_computing_data_collection 'Nonius Collect'
_computing_data_reduction 'X -Seed'
_computing_molecular_graphics 'X-Seed / POV-Ray'
_computing_publication_material 'Microsoft Office 2000'
_computing_structure_refinement 'SHELXL-97 (Sheldrick, 1997)'
_computing_structure_solution 'SHELXS-97 (Sheldrick, 1990)'
_diffrn_ambient_temperature 123(2)
_diffrn_measured_fraction_theta_full 0.983
_diffrn_measured_fraction_theta_max 0.983
_diffrn_measurement_device_type 'Nonius Kappa CCD'
_diffrn_measurement_method 'psi and omega scans'
_diffrn_radiation_monochromator graphite
_diffrn_radiation_source 'fine-focus sealed tube'
_diffrn_radiation_type MoK\a
_diffrn_radiation_wavelength 0.71073
_diffrn_reflns_av_R_equivalents 0.0667
_diffrn_reflns_av_sigmaI/netI 0.0651
_diffrn_reflns_limit_h_max 17
_diffrn_reflns_limit_h_min -17
_diffrn_reflns_limit_k_max 14
_diffrn_reflns_limit_k_min -18
_diffrn_reflns_limit_l_max 19
_diffrn_reflns_limit_l_min -19
_diffrn_reflns_number 40214
_diffrn_reflns_theta_full 28.28
_diffrn_reflns_theta_max 28.28
_diffrn_reflns_theta_min 2.65
_exptl_absorpt_coefficient_mu 0.260
_exptl_absorpt_correction_T_max 0.9499
_exptl_absorpt_correction_T_min 0.9499
_exptl_absorpt_correction_type empirical
_exptl_absorpt_process_details 'performed as part of the DENZO-SMN package'
_exptl_crystal_colour colourless/yellow
_exptl_crystal_density_diffrn 1.220
_exptl_crystal_density_method 'not measured'
_exptl_crystal_description prism
_exptl_crystal_F_000 872
_exptl_crystal_size_max 0.20
_exptl_crystal_size_mid 0.20
_exptl_crystal_size_min 0.20
_refine_diff_density_max 0.882
_refine_diff_density_min -0.426
_refine_diff_density_rms 0.054
_refine_ls_extinction_method none
_refine_ls_goodness_of_fit_ref 0.953
_refine_ls_hydrogen_treatment mixed
_refine_ls_matrix_type full
_refine_ls_number_parameters 509
_refine_ls_number_reflns 10799
_refine_ls_number_restraints 0
_refine_ls_restrained_S_all 0.953
_refine_ls_R_factor_all 0.0881
_refine_ls_R_factor_gt 0.0491
_refine_ls_shift/su_max 0.000
_refine_ls_shift/su_mean 0.000
_refine_ls_structure_factor_coef Fsqd
_refine_ls_weighting_details 'calc w=1/[\s^2^(Fo^2^)+(0.1000P)^2^+0.0000P] where P=(Fo^2^+2Fc^2^)/3'
_refine_ls_weighting_scheme calc
_refine_ls_wR_factor_gt 0.1289
_refine_ls_wR_factor_ref 0.1516
_reflns_number_gt 7288
_reflns_number_total 10799
_reflns_threshold_expression >2sigma(I)
_cod_data_source_file b206165a.txt
_cod_data_source_block d:\Compound2
_cod_original_sg_symbol_H-M P-1
_cod_database_code 7011954

loop_
_symmetry_equiv_pos_as_xyz
'x, y, z'
'-x, -y, -z'

loop_
_atom_site_label
_atom_site_type_symbol
_atom_site_fract_x
_atom_site_fract_y
_atom_site_fract_z
_atom_site_U_iso_or_equiv
_atom_site_adp_type
_atom_site_occupancy
_atom_site_symmetry_multiplicity
_atom_site_calc_flag
_atom_site_refinement_flags
_atom_site_disorder_assembly
_atom_site_disorder_group
K1 K 0.47547(3) 0.00084(3) 0.12443(3) 0.02828(12) Uani 1 1 d . . .
K2 K 0.48481(3) -0.00743(3) 0.39049(3) 0.02684(12) Uani 1 1 d . . .
O1 O 0.33892(11) 0.14100(11) 0.23940(10) 0.0345(3) Uani 1 1 d . . .
O2 O 0.62983(11) 0.00788(11) 0.21174(10) 0.0335(3) Uani 1 1 d . . .
O3 O 0.45903(11) -0.16035(11) 0.32783(10) 0.0348(3) Uani 1 1 d . . .
O4 O 1.02747(13) 0.44377(14) 0.40590(14) 0.0571(4) Uani 1 1 d . . .
N1 N 0.38340(13) 0.17577(12) -0.04662(11) 0.0274(3) Uani 1 1 d . . .
N2 N 0.56929(13) 0.15558(13) -0.07178(12) 0.0301(3) Uani 1 1 d . . .
N3 N 0.39728(13) 0.18671(12) 0.45560(11) 0.0266(3) Uani 1 1 d . . .
N4 N 0.29485(13) 0.07212(12) 0.52931(11) 0.0269(3) Uani 1 1 d . . .
C1 C 0.26960(15) 0.24701(15) -0.04795(13) 0.0268(4) Uani 1 1 d . . .
C2 C 0.19049(16) 0.19735(16) 0.01052(14) 0.0306(4) Uani 1 1 d . . .
H2 H 0.2172 0.1183 0.0466 0.037 Uiso 1 1 calc R . .
C3 C 0.07516(17) 0.25887(18) 0.01777(15) 0.0359(5) Uani 1 1 d . . .
C4 C 0.03638(17) 0.37460(18) -0.03587(16) 0.0399(5) Uani 1 1 d . . .
H4 H -0.0422 0.4190 -0.0312 0.048 Uiso 1 1 calc R . .
C5 C 0.11219(18) 0.42436(17) -0.09561(16) 0.0385(5) Uani 1 1 d . . .
H5 H 0.0848 0.5031 -0.1326 0.046 Uiso 1 1 calc R . .
C6 C 0.22752(16) 0.36253(15) -0.10321(14) 0.0314(4) Uani 1 1 d . . .
H6 H 0.2780 0.3986 -0.1460 0.038 Uiso 1 1 calc R . .
C7 C -0.0054(2) 0.2006(2) 0.08402(18) 0.0543(6) Uani 1 1 d . . .
H7A H -0.0183 0.1617 0.0482 0.081 Uiso 1 1 calc R . .
H7B H -0.0773 0.2574 0.1018 0.081 Uiso 1 1 calc R . .
H7C H 0.0273 0.1450 0.1449 0.081 Uiso 1 1 calc R . .
C8 C 0.64538(16) 0.20469(16) -0.08081(14) 0.0315(4) Uani 1 1 d . . .
C9 C 0.61953(17) 0.29445(16) -0.04586(14) 0.0336(4) Uani 1 1 d . . .
H9 H 0.5455 0.3256 -0.0138 0.040 Uiso 1 1 calc R . .
C10 C 0.69917(19) 0.33994(19) -0.05652(16) 0.0418(5) Uani 1 1 d . . .
C11 C 0.8071(2) 0.2939(2) -0.10121(16) 0.0491(6) Uani 1 1 d . . .
H11 H 0.8619 0.3242 -0.1094 0.059 Uiso 1 1 calc R . .
C12 C 0.83570(19) 0.2027(2) -0.13433(17) 0.0502(6) Uani 1 1 d . . .
H12 H 0.9106 0.1705 -0.1642 0.060 Uiso 1 1 calc R . .
C13 C 0.75686(17) 0.1581(2) -0.12447(16) 0.0415(5) Uani 1 1 d . . .
H13 H 0.7783 0.0957 -0.1474 0.050 Uiso 1 1 calc R . .
C14 C 0.6642(2) 0.4389(2) -0.0198(2) 0.0598(7) Uani 1 1 d . . .
H14A H 0.7311 0.4420 -0.0078 0.090 Uiso 1 1 calc R . .
H14B H 0.6123 0.4293 0.0425 0.090 Uiso 1 1 calc R . .
H14C H 0.6263 0.5097 -0.0703 0.090 Uiso 1 1 calc R . .
C15 C 0.46026(15) 0.22041(15) -0.06812(13) 0.0263(4) Uani 1 1 d . . .
H15 H 0.4371 0.2997 -0.0811 0.032 Uiso 1 1 calc R . .
C16 C 0.40392(16) 0.29354(15) 0.40106(13) 0.0276(4) Uani 1 1 d . . .
C17 C 0.51268(17) 0.29390(16) 0.36149(14) 0.0321(4) Uani 1 1 d . . .
H17 H 0.5751 0.2235 0.3748 0.039 Uiso 1 1 calc R . .
C18 C 0.53375(19) 0.39226(18) 0.30377(15) 0.0397(5) Uani 1 1 d . . .
C19 C 0.4416(2) 0.49568(19) 0.28546(17) 0.0487(6) Uani 1 1 d . . .
H19 H 0.4533 0.5644 0.2463 0.058 Uiso 1 1 calc R . .
C20 C 0.3343(2) 0.49780(17) 0.32405(18) 0.0479(6) Uani 1 1 d . . .
H20 H 0.2725 0.5688 0.3110 0.058 Uiso 1 1 calc R . .
C21 C 0.31311(19) 0.39961(16) 0.38150(16) 0.0374(5) Uani 1 1 d . . .
H21 H 0.2379 0.4038 0.4075 0.045 Uiso 1 1 calc R . .
C22 C 0.6534(2) 0.3863(2) 0.26453(19) 0.0604(7) Uani 1 1 d . . .
H22A H 0.6807 0.4030 0.3095 0.091 Uiso 1 1 calc R . .
H22B H 0.6554 0.4421 0.1977 0.091 Uiso 1 1 calc R . .
H22C H 0.7018 0.3098 0.2609 0.091 Uiso 1 1 calc R . .
C23 C 0.18974(15) 0.06172(15) 0.56417(13) 0.0278(4) Uani 1 1 d . . .
C24 C 0.18141(16) -0.03770(16) 0.56958(14) 0.0304(4) Uani 1 1 d . . .
H24 H 0.2466 -0.0932 0.5471 0.036 Uiso 1 1 calc R . .
C25 C 0.08276(17) -0.05934(17) 0.60611(15) 0.0348(4) Uani 1 1 d . . .
C26 C -0.01279(18) 0.02200(18) 0.63907(16) 0.0408(5) Uani 1 1 d . . .
H26 H -0.0813 0.0090 0.6646 0.049 Uiso 1 1 calc R . .
C27 C -0.00802(17) 0.12180(18) 0.63461(16) 0.0399(5) Uani 1 1 d . . .
H27 H -0.0738 0.1772 0.6565 0.048 Uiso 1 1 calc R . .
C28 C 0.09184(16) 0.14195(16) 0.59856(14) 0.0318(4) Uani 1 1 d . . .
H28 H 0.0940 0.2102 0.5971 0.038 Uiso 1 1 calc R . .
C29 C 0.0773(2) -0.16710(19) 0.61044(18) 0.0474(6) Uani 1 1 d . . .
H29A H 0.1427 -0.2041 0.5682 0.071 Uiso 1 1 calc R . .
H29B H 0.0078 -0.1493 0.5864 0.071 Uiso 1 1 calc R . .
H29C H 0.0778 -0.2183 0.6796 0.071 Uiso 1 1 calc R . .
C30 C 0.29875(16) 0.17473(15) 0.48463(13) 0.0267(4) Uani 1 1 d . . .
H30 H 0.2308 0.2398 0.4734 0.032 Uiso 1 1 calc R . .
C31 C 0.22354(17) 0.14965(17) 0.27110(15) 0.0363(5) Uani 1 1 d . . .
H31A H 0.2134 0.1043 0.3423 0.044 Uiso 1 1 calc R . .
H31B H 0.2016 0.1212 0.2309 0.044 Uiso 1 1 calc R . .
C32 C 0.15257(19) 0.27381(18) 0.25598(19) 0.0493(6) Uani 1 1 d . . .
H32A H 0.0800 0.2952 0.2337 0.059 Uiso 1 1 calc R . .
H32B H 0.1368 0.2918 0.3184 0.059 Uiso 1 1 calc R . .
C33 C 0.2231(2) 0.33374(18) 0.17714(19) 0.0491(6) Uani 1 1 d . . .
H33A H 0.2079 0.4068 0.1852 0.059 Uiso 1 1 calc R . .
H33B H 0.2082 0.3487 0.1098 0.059 Uiso 1 1 calc R . .
C34 C 0.34242(17) 0.25340(16) 0.19245(15) 0.0357(5) Uani 1 1 d . . .
H34A H 0.3919 0.2586 0.1276 0.043 Uiso 1 1 calc R . .
H34B H 0.3716 0.2716 0.2358 0.043 Uiso 1 1 calc R . .
C35 C 0.7300(2) -0.0895(2) 0.2077(2) 0.0533(6) Uani 1 1 d . . .
H35A H 0.7180 -0.1373 0.1798 0.064 Uiso 1 1 calc R . .
H35B H 0.7518 -0.1358 0.2755 0.064 Uiso 1 1 calc R . .
C36 C 0.8177(2) -0.0476(2) 0.1435(2) 0.0574(7) Uani 1 1 d . . .
H36A H 0.8170 -0.0348 0.0726 0.069 Uiso 1 1 calc R . .
H36B H 0.8932 -0.1022 0.1625 0.069 Uiso 1 1 calc R . .
C37 C 0.78836(19) 0.0627(2) 0.16050(16) 0.0464(6) Uani 1 1 d . . .
H37A H 0.7987 0.1218 0.0967 0.056 Uiso 1 1 calc R . .
H37B H 0.8359 0.0524 0.2070 0.056 Uiso 1 1 calc R . .
C38 C 0.66598(19) 0.09464(18) 0.20527(17) 0.0442(5) Uani 1 1 d . . .
H38A H 0.6571 0.0994 0.2726 0.053 Uiso 1 1 calc R . .
H38B H 0.6200 0.1695 0.1627 0.053 Uiso 1 1 calc R . .
C39 C 0.36356(18) -0.19017(19) 0.34426(17) 0.0427(5) Uani 1 1 d . . .
H39A H 0.3577 -0.2016 0.2841 0.051 Uiso 1 1 calc R . .
H39B H 0.2928 -0.1298 0.3607 0.051 Uiso 1 1 calc R . .
C40 C 0.38499(18) -0.29974(17) 0.43126(17) 0.0425(5) Uani 1 1 d . . .
H40A H 0.3454 -0.3449 0.4297 0.051 Uiso 1 1 calc R . .
H40B H 0.3604 -0.2845 0.4958 0.051 Uiso 1 1 calc R . .
C41 C 0.51210(18) -0.36030(17) 0.41473(16) 0.0392(5) Uani 1 1 d . . .
H41A H 0.5325 -0.4180 0.3823 0.047 Uiso 1 1 calc R . .
H41B H 0.5437 -0.3981 0.4788 0.047 Uiso 1 1 calc R . .
C42 C 0.55546(17) -0.26584(16) 0.34655(16) 0.0366(5) Uani 1 1 d . . .
H42A H 0.6084 -0.2620 0.3792 0.044 Uiso 1 1 calc R . .
H42B H 0.5957 -0.2808 0.2829 0.044 Uiso 1 1 calc R . .
C43 C 0.9983(2) 0.5501(2) 0.3275(2) 0.0562(6) Uani 1 1 d . . .
H43A H 1.0289 0.5383 0.2615 0.067 Uiso 1 1 calc R . .
H43B H 1.0295 0.6001 0.3333 0.067 Uiso 1 1 calc R . .
C44 C 0.8706(2) 0.60300(19) 0.33864(19) 0.0513(6) Uani 1 1 d . . .
H44A H 0.8403 0.6490 0.3842 0.062 Uiso 1 1 calc R . .
H44B H 0.8429 0.6511 0.2732 0.062 Uiso 1 1 calc R . .
C45 C 0.8399(2) 0.49958(19) 0.3827(2) 0.0522(6) Uani 1 1 d . . .
H45A H 0.8430 0.4705 0.3302 0.063 Uiso 1 1 calc R . .
H45B H 0.7636 0.5159 0.4216 0.063 Uiso 1 1 calc R . .
C46 C 0.9299(2) 0.41712(19) 0.44924(19) 0.0516(6) Uani 1 1 d . . .
H46A H 0.9045 0.4242 0.5171 0.062 Uiso 1 1 calc R . .
H46B H 0.9461 0.3381 0.4545 0.062 Uiso 1 1 calc R . .

loop_
_atom_site_aniso_label
_atom_site_aniso_U_11
_atom_site_aniso_U_22
_atom_site_aniso_U_33
_atom_site_aniso_U_23
_atom_site_aniso_U_13
_atom_site_aniso_U_12
K1 0.0308(2) 0.0281(2) 0.0251(2) -0.00976(16) -0.00673(16) -0.00734(17)
K2 0.0295(2) 0.0275(2) 0.0235(2) -0.00839(16) -0.00428(16) -0.00989(16)
O1 0.0300(7) 0.0338(7) 0.0348(8) -0.0113(6) -0.0031(6) -0.0081(6)
O2 0.0288(7) 0.0424(8) 0.0351(8) -0.0172(6) -0.0010(6) -0.0160(6)
O3 0.0380(8) 0.0287(7) 0.0379(8) -0.0062(6) -0.0105(6) -0.0133(6)
O4 0.0388(10) 0.0555(10) 0.0726(12) -0.0264(9) -0.0206(9) -0.0005(8)
N1 0.0290(8) 0.0269(8) 0.0274(8) -0.0085(6) -0.0056(6) -0.0103(6)
N2 0.0289(9) 0.0321(8) 0.0298(9) -0.0095(7) -0.0067(7) -0.0105(7)
N3 0.0288(9) 0.0250(8) 0.0275(8) -0.0064(6) -0.0060(6) -0.0117(6)
N4 0.0255(8) 0.0283(8) 0.0270(8) -0.0088(6) -0.0020(6) -0.0110(6)
C1 0.0298(10) 0.0291(9) 0.0244(9) -0.0109(7) -0.0056(8) -0.0102(8)
C2 0.0316(11) 0.0351(10) 0.0269(10) -0.0065(8) -0.0075(8) -0.0147(8)
C3 0.0342(11) 0.0500(12) 0.0285(11) -0.0147(9) -0.0028(9) -0.0189(9)
C4 0.0294(11) 0.0480(12) 0.0428(13) -0.0215(10) -0.0069(9) -0.0074(9)
C5 0.0400(12) 0.0287(10) 0.0430(12) -0.0101(9) -0.0130(10) -0.0061(9)
C6 0.0336(11) 0.0289(9) 0.0316(10) -0.0084(8) -0.0053(8) -0.0121(8)
C7 0.0380(13) 0.0774(17) 0.0475(14) -0.0114(12) -0.0041(11) -0.0300(12)
C8 0.0319(11) 0.0378(10) 0.0233(10) -0.0032(8) -0.0087(8) -0.0146(8)
C9 0.0359(11) 0.0376(10) 0.0287(10) -0.0041(8) -0.0085(8) -0.0181(9)
C10 0.0485(14) 0.0493(12) 0.0336(12) 0.0004(9) -0.0141(10) -0.0303(11)
C11 0.0471(14) 0.0756(16) 0.0320(12) -0.0026(11) -0.0086(10) -0.0401(13)
C12 0.0301(12) 0.0834(17) 0.0352(13) -0.0146(12) -0.0031(9) -0.0242(12)
C13 0.0307(11) 0.0575(13) 0.0354(12) -0.0155(10) -0.0074(9) -0.0135(10)
C14 0.0655(17) 0.0625(16) 0.0729(18) -0.0196(14) -0.0158(14) -0.0401(14)
C15 0.0303(10) 0.0273(9) 0.0212(9) -0.0068(7) -0.0053(7) -0.0104(8)
C16 0.0384(11) 0.0260(9) 0.0233(9) -0.0068(7) -0.0108(8) -0.0131(8)
C17 0.0415(12) 0.0336(10) 0.0283(10) -0.0099(8) -0.0064(8) -0.0188(9)
C18 0.0571(14) 0.0464(12) 0.0289(11) -0.0075(9) -0.0082(10) -0.0332(11)
C19 0.0794(18) 0.0404(12) 0.0353(12) 0.0059(9) -0.0230(12) -0.0367(12)
C20 0.0629(16) 0.0278(10) 0.0525(14) 0.0006(10) -0.0311(12) -0.0141(10)
C21 0.0417(12) 0.0298(10) 0.0414(12) -0.0066(9) -0.0167(9) -0.0114(9)
C22 0.0754(19) 0.0735(17) 0.0479(15) -0.0114(13) 0.0026(13) -0.0547(16)
C23 0.0290(10) 0.0346(10) 0.0207(9) -0.0060(7) -0.0065(7) -0.0131(8)
C24 0.0307(10) 0.0329(10) 0.0287(10) -0.0096(8) -0.0031(8) -0.0136(8)
C25 0.0355(11) 0.0413(11) 0.0291(10) -0.0051(8) -0.0059(9) -0.0201(9)
C26 0.0320(12) 0.0524(13) 0.0366(12) -0.0084(10) -0.0032(9) -0.0207(10)
C27 0.0288(11) 0.0479(12) 0.0365(12) -0.0127(10) -0.0029(9) -0.0103(9)
C28 0.0307(11) 0.0355(10) 0.0287(10) -0.0106(8) -0.0042(8) -0.0115(8)
C29 0.0479(14) 0.0507(13) 0.0500(14) -0.0126(11) -0.0024(11) -0.0294(11)
C30 0.0301(10) 0.0278(9) 0.0226(9) -0.0095(7) -0.0083(8) -0.0070(8)
C31 0.0359(11) 0.0429(11) 0.0322(11) -0.0111(9) -0.0031(9) -0.0180(9)
C32 0.0342(12) 0.0447(12) 0.0623(16) -0.0198(11) -0.0045(11) -0.0079(10)
C33 0.0484(14) 0.0336(11) 0.0545(15) -0.0086(10) -0.0076(11) -0.0104(10)
C34 0.0410(12) 0.0390(11) 0.0325(11) -0.0139(9) -0.0008(9) -0.0196(9)
C35 0.0449(14) 0.0469(13) 0.0722(18) -0.0257(13) -0.0062(12) -0.0157(11)
C36 0.0338(13) 0.0774(18) 0.0679(18) -0.0385(15) 0.0078(12) -0.0220(12)
C37 0.0511(14) 0.0610(14) 0.0340(12) -0.0011(10) -0.0104(10) -0.0364(12)
C38 0.0557(15) 0.0402(11) 0.0394(12) -0.0124(10) 0.0032(10) -0.0262(11)
C39 0.0382(12) 0.0514(13) 0.0419(13) -0.0115(10) -0.0111(10) -0.0191(10)
C40 0.0443(13) 0.0423(12) 0.0438(13) -0.0119(10) -0.0045(10) -0.0211(10)
C41 0.0461(13) 0.0320(10) 0.0413(12) -0.0115(9) -0.0078(10) -0.0151(9)
C42 0.0365(12) 0.0331(10) 0.0373(11) -0.0111(9) -0.0049(9) -0.0107(9)
C43 0.0518(15) 0.0595(15) 0.0663(18) -0.0274(14) -0.0110(13) -0.0202(12)
C44 0.0563(15) 0.0384(12) 0.0570(15) -0.0194(11) -0.0208(12) -0.0040(11)
C45 0.0428(14) 0.0504(13) 0.0621(16) -0.0162(12) -0.0181(12) -0.0113(11)
C46 0.0497(15) 0.0445(13) 0.0538(15) -0.0181(11) -0.0171(12) -0.0034(11)

loop_
_atom_type_symbol
_atom_type_description
_atom_type_scat_dispersion_real
_atom_type_scat_dispersion_imag
_atom_type_scat_source
C C 0.0033 0.0016 'International Tables Vol C Tables 4.2.6.8 and 6.1.1.4'
H H 0.0000 0.0000 'International Tables Vol C Tables 4.2.6.8 and 6.1.1.4'
N N 0.0061 0.0033 'International Tables Vol C Tables 4.2.6.8 and 6.1.1.4'
O O 0.0106 0.0060 'International Tables Vol C Tables 4.2.6.8 and 6.1.1.4'
K K 0.2009 0.2494 'International Tables Vol C Tables 4.2.6.8 and 6.1.1.4'

loop_
_geom_angle_atom_site_label_1
_geom_angle_atom_site_label_2
_geom_angle_atom_site_label_3
_geom_angle
_geom_angle_site_symmetry_1
_geom_angle_site_symmetry_3
_geom_angle_publ_flag
O2 K1 O1 77.15(5) . . ?
O2 K1 N1 99.54(5) . 2_655 ?
O1 K1 N1 168.18(4) . 2_655 ?
O2 K1 N1 122.14(5) . . ?
O1 K1 N1 89.61(5) . . ?
N1 K1 N1 101.62(5) 2_655 . ?
O2 K1 N2 141.13(4) . 2_655 ?
O1 K1 N2 129.92(5) . 2_655 ?
N1 K1 N2 47.69(5) 2_655 2_655 ?
N1 K1 N2 89.16(5) . 2_655 ?
O2 K1 O3 77.31(4) . . ?
O1 K1 O3 76.49(5) . . ?
N1 K1 O3 91.73(5) 2_655 . ?
N1 K1 O3 153.32(5) . . ?
N2 K1 O3 82.87(5) 2_655 . ?
O2 K1 N2 84.63(5) . . ?
O1 K1 N2 105.71(5) . . ?
N1 K1 N2 85.08(5) 2_655 . ?
N1 K1 N2 45.04(5) . . ?
N2 K1 N2 108.19(4) 2_655 . ?
O3 K1 N2 160.89(4) . . ?
O2 K1 C15 118.03(4) . 2_655 ?
O1 K1 C15 149.30(5) . 2_655 ?
N1 K1 C15 24.49(5) 2_655 2_655 ?
N1 K1 C15 101.74(5) . 2_655 ?
N2 K1 C15 24.65(5) 2_655 2_655 ?
O3 K1 C15 81.10(5) . 2_655 ?
N2 K1 C15 102.35(5) . 2_655 ?
O2 K1 C15 98.44(5) . . ?
O1 K1 C15 89.56(5) . . ?
N1 K1 C15 102.19(5) 2_655 . ?
N1 K1 C15 24.41(4) . . ?
N2 K1 C15 107.72(5) 2_655 . ?
O3 K1 C15 165.98(4) . . ?
N2 K1 C15 24.16(4) . . ?
C15 K1 C15 112.40(5) 2_655 . ?
O2 K1 C35 23.25(5) . . ?
O1 K1 C35 98.92(5) . . ?
N1 K1 C35 76.60(5) 2_655 . ?
N1 K1 C35 130.87(5) . . ?
N2 K1 C35 118.76(5) 2_655 . ?
O3 K1 C35 74.50(5) . . ?
N2 K1 C35 86.44(6) . . ?
C15 K1 C35 94.96(5) 2_655 . ?
C15 K1 C35 106.84(6) . . ?
O2 K1 K1 123.62(4) . 2_655 ?
O1 K1 K1 139.85(3) . 2_655 ?
N1 K1 K1 51.23(3) 2_655 2_655 ?
N1 K1 K1 50.39(4) . 2_655 ?
N2 K1 K1 57.24(3) 2_655 2_655 ?
O3 K1 K1 137.30(4) . 2_655 ?
N2 K1 K1 50.96(3) . 2_655 ?
C15 K1 K1 56.37(3) 2_655 2_655 ?
C15 K1 K1 56.03(4) . 2_655 ?
C35 K1 K1 109.78(5) . 2_655 ?
O2 K1 K2 45.26(3) . . ?
O1 K1 K2 47.08(3) . . ?
N1 K1 K2 122.99(3) 2_655 . ?
N1 K1 K2 133.92(4) . . ?
N2 K1 K2 128.27(3) 2_655 . ?
O3 K1 K2 45.54(3) . . ?
N2 K1 K2 122.38(4) . . ?
C15 K1 K2 123.46(3) 2_655 . ?
C15 K1 K2 122.65(4) . . ?
C35 K1 K2 59.06(4) . . ?
K1 K1 K2 168.65(2) 2_655 . ?
O2 K2 N3 109.18(5) . 2_656 ?
O2 K2 O3 79.74(4) . . ?
N3 K2 O3 90.89(5) 2_656 . ?
O2 K2 N3 115.16(4) . . ?
N3 K2 N3 104.54(4) 2_656 . ?
O3 K2 N3 152.36(5) . . ?
O2 K2 N4 156.61(4) . . ?
N3 K2 N4 91.99(5) 2_656 . ?
O3 K2 N4 110.65(5) . . ?
N3 K2 N4 47.22(4) . . ?
O2 K2 O1 75.51(5) . . ?
N3 K2 O1 166.62(4) 2_656 . ?
O3 K2 O1 77.45(5) . . ?
N3 K2 O1 83.85(4) . . ?
N4 K2 O1 86.14(5) . . ?
O2 K2 N4 80.88(5) . 2_656 ?
N3 K2 N4 45.30(4) 2_656 2_656 ?
O3 K2 N4 120.28(4) . 2_656 ?
N3 K2 N4 86.12(4) . 2_656 ?
N4 K2 N4 109.17(4) . 2_656 ?
O1 K2 N4 147.31(4) . 2_656 ?
O2 K2 C30 132.89(5) . . ?
N3 K2 C30 107.30(5) 2_656 . ?
O3 K2 C30 128.35(5) . . ?
N3 K2 C30 25.07(4) . . ?
N4 K2 C30 25.06(4) . . ?
O1 K2 C30 75.89(5) . . ?
N4 K2 C30 105.65(5) 2_656 . ?
O2 K2 C30 90.18(5) . 2_656 ?
N3 K2 C30 23.44(4) 2_656 2_656 ?
O3 K2 C30 101.20(5) . 2_656 ?
N3 K2 C30 101.84(5) . 2_656 ?
N4 K2 C30 107.45(5) . 2_656 ?
O1 K2 C30 165.66(4) . 2_656 ?
N4 K2 C30 23.70(4) 2_656 2_656 ?
C30 K2 C30 114.59(4) . 2_656 ?
O2 K2 C38 24.66(4) . . ?
N3 K2 C38 109.97(6) 2_656 . ?
O3 K2 C38 104.35(5) . . ?
N3 K2 C38 91.93(5) . . ?
N4 K2 C38 138.15(5) . . ?
O1 K2 C38 79.68(6) . . ?
N4 K2 C38 69.64(6) 2_656 . ?
C30 K2 C38 113.17(6) . . ?
C30 K2 C38 86.94(6) 2_656 . ?
O2 K2 K2 128.07(4) . 2_656 ?
N3 K2 K2 53.01(4) 2_656 2_656 ?
O3 K2 K2 138.03(3) . 2_656 ?
N3 K2 K2 51.54(3) . 2_656 ?
N4 K2 K2 57.84(4) . 2_656 ?
O1 K2 K2 134.32(4) . 2_656 ?
N4 K2 K2 51.33(3) 2_656 2_656 ?
C30 K2 K2 59.54(4) . 2_656 ?
C30 K2 K2 55.05(3) 2_656 2_656 ?
C38 K2 K2 107.70(5) . 2_656 ?
O2 K2 K1 45.10(3) . . ?
N3 K2 K1 129.65(4) 2_656 . ?
O3 K2 K1 48.75(3) . . ?
N3 K2 K1 125.12(3) . . ?
N4 K2 K1 126.42(4) . . ?
O1 K2 K1 45.11(3) . . ?
N4 K2 K1 123.91(3) 2_656 . ?
C30 K2 K1 120.97(4) . . ?
C30 K2 K1 123.77(3) 2_656 . ?
C38 K2 K1 64.69(4) . . ?
K2 K2 K1 172.244(19) 2_656 . ?
C31 O1 C34 109.60(14) . . ?
C31 O1 K1 117.83(10) . . ?
C34 O1 K1 111.22(11) . . ?
C31 O1 K2 114.18(11) . . ?
C34 O1 K2 114.93(11) . . ?
K1 O1 K2 87.81(4) . . ?
C35 O2 C38 106.15(16) . . ?
C35 O2 K1 106.54(12) . . ?
C38 O2 K1 135.22(12) . . ?
C35 O2 K2 117.10(13) . . ?
C38 O2 K2 101.75(10) . . ?
K1 O2 K2 89.64(5) . . ?
C39 O3 C42 106.20(15) . . ?
C39 O3 K2 130.36(12) . . ?
C42 O3 K2 109.59(11) . . ?
C39 O3 K1 109.38(11) . . ?
C42 O3 K1 114.39(11) . . ?
K2 O3 K1 85.72(4) . . ?
C46 O4 C43 108.89(18) . . ?
C15 N1 C1 119.30(15) . . ?
C15 N1 K1 94.58(11) . 2_655 ?
C1 N1 K1 134.44(11) . 2_655 ?
C15 N1 K1 93.71(11) . . ?
C1 N1 K1 124.28(11) . . ?
K1 N1 K1 78.38(5) 2_655 . ?
C15 N2 C8 117.77(16) . . ?
C15 N2 K1 89.65(11) . 2_655 ?
C8 N2 K1 147.31(12) . 2_655 ?
C15 N2 K1 80.23(10) . . ?
C8 N2 K1 127.12(11) . . ?
K1 N2 K1 71.81(4) 2_655 . ?
C30 N3 C16 120.90(16) . . ?
C30 N3 K2 99.16(11) . 2_656 ?
C16 N3 K2 131.14(11) . 2_656 ?
C30 N3 K2 88.72(10) . . ?
C16 N3 K2 127.50(11) . . ?
K2 N3 K2 75.46(4) 2_656 . ?
C30 N4 C23 119.04(16) . . ?
C30 N4 K2 88.50(11) . . ?
C23 N4 K2 135.13(11) . . ?
C30 N4 K2 85.77(10) . 2_656 ?
C23 N4 K2 139.59(11) . 2_656 ?
K2 N4 K2 70.83(4) . 2_656 ?
N1 C1 C6 125.93(17) . . ?
N1 C1 C2 116.78(16) . . ?
C6 C1 C2 117.28(17) . . ?
C3 C2 C1 122.70(18) . . ?
C2 C3 C4 118.43(19) . . ?
C2 C3 C7 120.0(2) . . ?
C4 C3 C7 121.6(2) . . ?
C5 C4 C3 119.84(19) . . ?
C4 C5 C6 121.64(19) . . ?
C5 C6 C1 120.05(18) . . ?
C9 C8 N2 124.66(18) . . ?
C9 C8 C13 117.24(18) . . ?
N2 C8 C13 118.05(18) . . ?
C8 C9 C10 122.2(2) . . ?
C11 C10 C9 119.2(2) . . ?
C11 C10 C14 121.6(2) . . ?
C9 C10 C14 119.2(2) . . ?
C10 C11 C12 119.7(2) . . ?
C13 C12 C11 121.2(2) . . ?
C12 C13 C8 120.4(2) . . ?
N1 C15 N2 120.66(16) . . ?
N1 C15 K1 60.93(9) . 2_655 ?
N2 C15 K1 65.70(9) . 2_655 ?
N1 C15 K1 61.88(9) . . ?
N2 C15 K1 75.60(10) . . ?
K1 C15 K1 67.60(5) 2_655 . ?
C17 C16 N3 115.93(16) . . ?
C17 C16 C21 117.13(17) . . ?
N3 C16 C21 126.94(18) . . ?
C18 C17 C16 123.18(19) . . ?
C17 C18 C19 118.0(2) . . ?
C17 C18 C22 120.2(2) . . ?
C19 C18 C22 121.7(2) . . ?
C20 C19 C18 119.94(19) . . ?
C19 C20 C21 122.1(2) . . ?
C20 C21 C16 119.6(2) . . ?
N4 C23 C24 118.02(16) . . ?
N4 C23 C28 124.94(16) . . ?
C24 C23 C28 116.98(17) . . ?
C25 C24 C23 123.24(18) . . ?
C24 C25 C26 118.38(19) . . ?
C24 C25 C29 121.57(19) . . ?
C26 C25 C29 120.05(19) . . ?
C27 C26 C25 120.10(19) . . ?
C26 C27 C28 120.89(19) . . ?
C27 C28 C23 120.40(18) . . ?
N3 C30 N4 119.97(17) . . ?
N3 C30 K2 66.22(9) . . ?
N4 C30 K2 66.44(10) . . ?
N3 C30 K2 57.40(10) . 2_656 ?
N4 C30 K2 70.53(10) . 2_656 ?
K2 C30 K2 65.41(4) . 2_656 ?
O1 C31 C32 106.60(16) . . ?
C33 C32 C31 103.99(18) . . ?
C32 C33 C34 104.43(18) . . ?
O1 C34 C33 106.13(16) . . ?
O2 C35 C36 106.7(2) . . ?
O2 C35 K1 50.21(10) . . ?
C36 C35 K1 120.41(18) . . ?
C35 C36 C37 104.52(19) . . ?
C36 C37 C38 104.18(17) . . ?
O2 C38 C37 107.53(16) . . ?
O2 C38 K2 53.59(9) . . ?
C37 C38 K2 142.53(15) . . ?
O3 C39 C40 105.20(16) . . ?
C39 C40 C41 103.02(17) . . ?
C40 C41 C42 104.40(16) . . ?
O3 C42 C41 107.54(16) . . ?
O4 C43 C44 106.5(2) . . ?
C45 C44 C43 101.71(19) . . ?
C44 C45 C46 102.11(19) . . ?
O4 C46 C45 107.3(2) . . ?

loop_
_geom_bond_atom_site_label_1
_geom_bond_atom_site_label_2
_geom_bond_distance
_geom_bond_site_symmetry_2
_geom_bond_publ_flag
K1 O2 2.7726(15) . ?
K1 O1 2.7748(15) . ?
K1 N1 2.7888(16) 2_655 ?
K1 N1 2.8223(17) . ?
K1 N2 2.8988(17) 2_655 ?
K1 O3 2.9507(16) . ?
K1 N2 3.1385(18) . ?
K1 C15 3.180(2) 2_655 ?
K1 C15 3.193(2) . ?
K1 C35 3.459(3) . ?
K1 K1 3.5457(14) 2_655 ?
K1 K2 3.9139(14) . ?
K2 O2 2.7799(15) . ?
K2 N3 2.8005(16) 2_656 ?
K2 O3 2.8012(15) . ?
K2 N3 2.8566(17) . ?
K2 N4 2.8617(17) . ?
K2 O1 2.8684(16) . ?
K2 N4 3.1027(19) 2_656 ?
K2 C30 3.1209(19) . ?
K2 C30 3.282(2) 2_656 ?
K2 C38 3.382(2) . ?
K2 K2 3.4619(13) 2_656 ?
O1 C31 1.438(2) . ?
O1 C34 1.444(2) . ?
O2 C35 1.424(3) . ?
O2 C38 1.441(2) . ?
O3 C39 1.434(2) . ?
O3 C42 1.442(2) . ?
O4 C46 1.413(3) . ?
O4 C43 1.428(3) . ?
N1 C15 1.322(2) . ?
N1 C1 1.396(2) . ?
N1 K1 2.7888(16) 2_655 ?
N2 C15 1.326(2) . ?
N2 C8 1.403(2) . ?
N2 K1 2.8988(17) 2_655 ?
N3 C30 1.323(2) . ?
N3 C16 1.401(2) . ?
N3 K2 2.8005(16) 2_656 ?
N4 C30 1.323(2) . ?
N4 C23 1.398(2) . ?
N4 K2 3.1027(19) 2_656 ?
C1 C6 1.399(3) . ?
C1 C2 1.405(3) . ?
C2 C3 1.385(3) . ?
C3 C4 1.394(3) . ?
C3 C7 1.513(3) . ?
C4 C5 1.375(3) . ?
C5 C6 1.386(3) . ?
C8 C9 1.401(3) . ?
C8 C13 1.405(3) . ?
C9 C10 1.402(3) . ?
C10 C11 1.376(3) . ?
C10 C14 1.507(3) . ?
C11 C12 1.393(3) . ?
C12 C13 1.386(3) . ?
C15 K1 3.180(2) 2_655 ?
C16 C17 1.401(3) . ?
C16 C21 1.411(3) . ?
C17 C18 1.389(3) . ?
C18 C19 1.398(3) . ?
C18 C22 1.509(3) . ?
C19 C20 1.371(3) . ?
C20 C21 1.387(3) . ?
C23 C24 1.398(3) . ?
C23 C28 1.408(3) . ?
C24 C25 1.386(3) . ?
C25 C26 1.393(3) . ?
C25 C29 1.501(3) . ?
C26 C27 1.385(3) . ?
C27 C28 1.392(3) . ?
C30 K2 3.282(2) 2_656 ?
C31 C32 1.507(3) . ?
C32 C33 1.488(3) . ?
C33 C34 1.501(3) . ?
C35 C36 1.458(3) . ?
C36 C37 1.507(3) . ?
C37 C38 1.507(3) . ?
C39 C40 1.514(3) . ?
C40 C41 1.517(3) . ?
C41 C42 1.528(3) . ?
C43 C44 1.514(3) . ?
C44 C45 1.503(3) . ?
C45 C46 1.505(3) . ?
